data_2208837
loop_
_publ_author_name
'D. Gayathri'
'D. Velmurugan'
'K. Ravikumar'
'K. Geetha'
'H. Surya Prakash Rao'

_publ_section_title
;
 <i>N</i>,6-Dimethyl-4-(methylsulfanyl)-3-nitro-4<i>H</i>-chromen-2-amine
;
_journal_coeditor_code CI2052
_journal_issue 5
_journal_name_full 'Acta Crystallographica Section E'
_journal_page_first o1961
_journal_page_last o1963
_journal_paper_doi 10.1107/S1600536806013675
_journal_volume 62
_journal_year 2006
_chemical_formula_iupac 'C12 H14 N2 O3 S'
_chemical_formula_moiety 'C12 H14 N2 O3 S'
_chemical_formula_sum 'C12 H14 N2 O3 S'
_chemical_formula_weight 266.31
_chemical_name_systematic
;
N,6-Dimethyl-4-(methylsulfanyl)-3-nitro-4H-chromen-2-amine
;
_space_group_IT_number 14
_symmetry_cell_setting monoclinic
_symmetry_space_group_name_Hall '-P 2ybc'
_symmetry_space_group_name_H-M 'P 1 21/c 1'
_atom_sites_solution_hydrogens geom
_atom_sites_solution_primary direct
_atom_sites_solution_secondary difmap
_audit_creation_method SHELXL-97
_cell_angle_alpha 90.00
_cell_angle_beta 101.8630(10)
_cell_angle_gamma 90.00
_cell_formula_units_Z 4
_cell_length_a 10.5558(5)
_cell_length_b 17.5031(8)
_cell_length_c 6.9415(3)
_cell_measurement_reflns_used 7055
_cell_measurement_temperature 293(2)
_cell_measurement_theta_max 25.00
_cell_measurement_theta_min 1.97
_cell_volume 1255.11(10)
_computing_cell_refinement 'SAINT (Bruker, 2001)'
_computing_data_collection 'SMART (Bruker, 2001)'
_computing_data_reduction SAINT
_computing_molecular_graphics 'PLATON (Spek, 2003)'
_computing_publication_material 'SHELXL97 and PARST (Nardelli, 1995)'
_computing_structure_refinement 'SHELXL97 (Sheldrick, 1997)'
_computing_structure_solution 'SHELXS97 (Sheldrick, 1997)'
_diffrn_ambient_temperature 293(2)
_diffrn_measured_fraction_theta_full 0.999
_diffrn_measured_fraction_theta_max 0.976
_diffrn_measurement_device 'Bruker SMART APEX'
_diffrn_measurement_device_type 'Bruker SMART APEX CCD area-detector'
_diffrn_measurement_method \w
_diffrn_radiation_monochromator graphite
_diffrn_radiation_source 'fine-focus sealed tube'
_diffrn_radiation_type MoK\a
_diffrn_radiation_wavelength 0.71073
_diffrn_reflns_av_R_equivalents 0.0185
_diffrn_reflns_av_sigmaI/netI 0.0156
_diffrn_reflns_limit_h_max 13
_diffrn_reflns_limit_h_min -13
_diffrn_reflns_limit_k_max 22
_diffrn_reflns_limit_k_min -23
_diffrn_reflns_limit_l_max 9
_diffrn_reflns_limit_l_min -8
_diffrn_reflns_number 14189
_diffrn_reflns_theta_full 25.00
_diffrn_reflns_theta_max 28.04
_diffrn_reflns_theta_min 1.97
_diffrn_standards_number 0
_exptl_absorpt_coefficient_mu 0.260
_exptl_absorpt_correction_type none
_exptl_crystal_colour 'pale yellow'
_exptl_crystal_density_diffrn 1.409
_exptl_crystal_density_method 'not measured'
_exptl_crystal_description Block
_exptl_crystal_F_000 560
_exptl_crystal_size_max 0.22
_exptl_crystal_size_mid 0.22
_exptl_crystal_size_min 0.19
_refine_diff_density_max 0.306
_refine_diff_density_min -0.161
_refine_ls_extinction_method none
_refine_ls_goodness_of_fit_ref 1.074
_refine_ls_hydrogen_treatment constr
_refine_ls_matrix_type full
_refine_ls_number_parameters 166
_refine_ls_number_reflns 2962
_refine_ls_number_restraints 0
_refine_ls_restrained_S_all 1.074
_refine_ls_R_factor_all 0.0422
_refine_ls_R_factor_gt 0.0393
_refine_ls_shift/su_max 0.004
_refine_ls_shift/su_mean 0.000
_refine_ls_structure_factor_coef Fsqd
_refine_ls_weighting_details 'calc w=1/[\s^2^(Fo^2^)+(0.0707P)^2^+0.2498P] where P=(Fo^2^+2Fc^2^)/3'
_refine_ls_weighting_scheme calc
_refine_ls_wR_factor_gt 0.1180
_refine_ls_wR_factor_ref 0.1210
_reflns_number_gt 2716
_reflns_number_total 2962
_reflns_threshold_expression I>2\s(I)
_cod_data_source_file ci2052.cif
_cod_data_source_block I
_cod_depositor_comments
;
The following automatic conversions were performed:
'_symmetry_cell_setting' value 'Monoclinic' changed to 'monoclinic'
according to '/home/saulius/struct/CIF-dictionaries/cif_core.dic'
dictionary named 'cif_core.dic' version 2.4.1 from 2010-06-29.

Automatic conversion script
Id: cif_fix_enum 1527 2010-12-29 10:47:43Z saulius 

The following automatic conversions were performed:

'_symmetry_cell_setting' value 'Monoclinic' changed to 'monoclinic'
according to /home/saulius/struct/CIF-dictionaries/cif_core.dic
dictionary named 'cif_core.dic' version 2.4.1 from 2010-06-29.

Automatic conversion script
Id: cif_fix_values 1715 2011-07-08 13:25:40Z adriana 
;
_cod_original_sg_symbol_H-M 'P 21/c'
_cod_database_code 2208837
_cod_database_fobs_code 2208837

loop_
_symmetry_equiv_pos_as_xyz
'x, y, z'
'-x, y+1/2, -z+1/2'
'-x, -y, -z'
'x, -y-1/2, z-1/2'

loop_
_atom_site_type_symbol
_atom_site_label
_atom_site_fract_x
_atom_site_fract_y
_atom_site_fract_z
_atom_site_U_iso_or_equiv
_atom_site_adp_type
_atom_site_calc_flag
_atom_site_refinement_flags
_atom_site_occupancy
C C1 0.35990(13) -0.02707(9) 0.7083(2) 0.0440(3) Uani d . 1
C C2 0.42025(13) 0.04248(8) 0.7664(2) 0.0429(3) Uani d . 1
C C3 0.34718(12) 0.11280(8) 0.7936(2) 0.0415(3) Uani d . 1
H H3 0.3893 0.1361 0.9188 0.050 Uiso calc R 1
C C4 0.21027(12) 0.09459(8) 0.80584(19) 0.0398(3) Uani d . 1
C C5 0.15868(13) 0.02407(8) 0.74805(19) 0.0403(3) Uani d . 1
C C6 0.03008(14) 0.00643(9) 0.7442(2) 0.0479(3) Uani d . 1
H H6 -0.0027 -0.0414 0.7024 0.057 Uiso calc R 1
C C7 -0.04822(14) 0.06054(10) 0.8031(2) 0.0504(4) Uani d . 1
H H7 -0.1349 0.0493 0.7990 0.060 Uiso calc R 1
C C8 0.00043(14) 0.13186(10) 0.8686(2) 0.0485(3) Uani d . 1
C C9 0.12926(14) 0.14800(9) 0.8678(2) 0.0452(3) Uani d . 1
H H9 0.1623 0.1958 0.9097 0.054 Uiso calc R 1
C C10 0.3494(2) -0.16327(11) 0.6238(4) 0.0748(6) Uani d . 1
H H10A 0.3031 -0.1755 0.7252 0.112 Uiso calc R 1
H H10B 0.4117 -0.2026 0.6169 0.112 Uiso calc R 1
H H10C 0.2896 -0.1596 0.4996 0.112 Uiso calc R 1
C C11 0.22849(18) 0.14555(10) 0.4006(2) 0.0564(4) Uani d . 1
H H11A 0.2445 0.0922 0.3844 0.085 Uiso calc R 1
H H11B 0.2305 0.1721 0.2802 0.085 Uiso calc R 1
H H11C 0.1450 0.1520 0.4330 0.085 Uiso calc R 1
C C12 -0.08313(19) 0.19014(12) 0.9421(3) 0.0701(5) Uani d . 1
H H12A -0.1538 0.2040 0.8374 0.105 Uiso calc R 1
H H12B -0.0325 0.2347 0.9868 0.105 Uiso calc R 1
H H12C -0.1164 0.1689 1.0492 0.105 Uiso calc R 1
N N1 0.41550(14) -0.09087(8) 0.6685(2) 0.0561(3) Uani d . 1
H H1 0.4970 -0.0895 0.6692 0.067 Uiso calc R 1
N N2 0.55317(11) 0.04916(8) 0.79843(19) 0.0508(3) Uani d . 1
O O1 0.23127(10) -0.03433(6) 0.68687(16) 0.0494(3) Uani d . 1
O O2 0.62272(11) -0.00659(8) 0.7685(2) 0.0670(4) Uani d . 1
O O3 0.60342(11) 0.11133(8) 0.8577(2) 0.0662(3) Uani d . 1
S S1 0.35070(4) 0.18369(2) 0.59484(6) 0.04995(15) Uani d . 1

loop_
_atom_site_aniso_label
_atom_site_aniso_U_11
_atom_site_aniso_U_22
_atom_site_aniso_U_33
_atom_site_aniso_U_12
_atom_site_aniso_U_13
_atom_site_aniso_U_23
C1 0.0414(7) 0.0494(7) 0.0430(7) 0.0019(6) 0.0130(5) 0.0072(6)
C2 0.0342(6) 0.0517(8) 0.0429(7) 0.0009(5) 0.0084(5) 0.0065(6)
C3 0.0347(6) 0.0465(7) 0.0429(7) -0.0053(5) 0.0069(5) -0.0010(5)
C4 0.0337(6) 0.0482(7) 0.0374(6) -0.0034(5) 0.0070(5) 0.0019(5)
C5 0.0361(6) 0.0465(7) 0.0386(6) -0.0025(5) 0.0082(5) 0.0013(5)
C6 0.0409(7) 0.0552(8) 0.0474(7) -0.0120(6) 0.0090(6) -0.0001(6)
C7 0.0352(7) 0.0667(9) 0.0503(8) -0.0054(6) 0.0112(6) 0.0051(7)
C8 0.0400(7) 0.0611(9) 0.0461(7) 0.0031(6) 0.0129(6) 0.0032(6)
C9 0.0419(7) 0.0485(8) 0.0460(7) -0.0029(6) 0.0114(6) -0.0015(6)
C10 0.0834(14) 0.0470(9) 0.1044(16) -0.0008(9) 0.0433(12) -0.0040(10)
C11 0.0681(10) 0.0506(8) 0.0498(8) 0.0017(7) 0.0102(7) 0.0044(6)
C12 0.0541(10) 0.0784(13) 0.0843(13) 0.0082(9) 0.0290(9) -0.0077(10)
N1 0.0537(7) 0.0492(7) 0.0714(9) 0.0047(6) 0.0265(7) 0.0061(6)
N2 0.0359(6) 0.0645(8) 0.0523(7) 0.0006(5) 0.0095(5) 0.0094(6)
O1 0.0417(5) 0.0474(6) 0.0601(6) -0.0042(4) 0.0126(4) -0.0060(4)
O2 0.0420(6) 0.0757(8) 0.0865(9) 0.0136(5) 0.0203(6) 0.0109(7)
O3 0.0380(6) 0.0798(9) 0.0790(8) -0.0116(6) 0.0081(5) -0.0056(7)
S1 0.0445(2) 0.0427(2) 0.0644(3) -0.00481(13) 0.01528(17) 0.00642(15)

loop_
_atom_type_symbol
_atom_type_description
_atom_type_scat_dispersion_real
_atom_type_scat_dispersion_imag
_atom_type_scat_source
C C 0.0033 0.0016 'International Tables Vol C Tables 4.2.6.8 and 6.1.1.4'
H H 0.0000 0.0000 'International Tables Vol C Tables 4.2.6.8 and 6.1.1.4'
N N 0.0061 0.0033 'International Tables Vol C Tables 4.2.6.8 and 6.1.1.4'
O O 0.0106 0.0060 'International Tables Vol C Tables 4.2.6.8 and 6.1.1.4'
S S 0.1246 0.1234 'International Tables Vol C Tables 4.2.6.8 and 6.1.1.4'

loop_
_geom_angle_atom_site_label_1
_geom_angle_atom_site_label_2
_geom_angle_atom_site_label_3
_geom_angle
_geom_angle_publ_flag
N1 C1 O1 112.40(13) ?
N1 C1 C2 127.16(14) ?
O1 C1 C2 120.44(13) ?
N2 C2 C1 120.60(10) ?
N2 C2 C3 116.50(10) y
C1 C2 C3 122.80(10) y
C2 C3 C4 111.30(10) ?
C2 C3 S1 111.60(10) ?
C4 C3 S1 110.50(10) ?
C2 C3 H3 107.8 ?
C4 C3 H3 107.8 ?
S1 C3 H3 107.8 ?
C5 C4 C9 117.40(10) y
C5 C4 C3 120.20(10) ?
C9 C4 C3 122.30(10) y
C4 C5 C6 122.20(10) ?
C4 C5 O1 122.50(10) y
C6 C5 O1 115.30(10) y
C7 C6 C5 119.20(10) ?
C7 C6 H6 120.4 ?
C5 C6 H6 120.4 ?
C6 C7 C8 120.80(10) ?
C6 C7 H7 119.6 ?
C8 C7 H7 119.6 ?
C9 C8 C7 118.50(10) ?
C9 C8 C12 120.4(2) ?
C7 C8 C12 121.10(10) ?
C8 C9 C4 121.90(10) y
C8 C9 H9 119.1 ?
C4 C9 H9 119.1 ?
N1 C10 H10A 109.5 ?
N1 C10 H10B 109.5 ?
H10A C10 H10B 109.5 ?
N1 C10 H10C 109.5 ?
H10A C10 H10C 109.5 ?
H10B C10 H10C 109.5 ?
S1 C11 H11A 109.5 ?
S1 C11 H11B 109.5 ?
H11A C11 H11B 109.5 ?
S1 C11 H11C 109.5 ?
H11A C11 H11C 109.5 ?
H11B C11 H11C 109.5 ?
C8 C12 H12A 109.5 ?
C8 C12 H12B 109.5 ?
H12A C12 H12B 109.5 ?
C8 C12 H12C 109.5 ?
H12A C12 H12C 109.5 ?
H12B C12 H12C 109.5 ?
C1 N1 C10 124.80(10) y
C1 N1 H1 117.6 ?
C10 N1 H1 117.6 ?
O3 N2 O2 120.50(10) y
O3 N2 C2 118.60(10) y
O2 N2 C2 120.90(10) ?
C1 O1 C5 120.30(10) ?
C11 S1 C3 100.90(10) y

loop_
_geom_bond_atom_site_label_1
_geom_bond_atom_site_label_2
_geom_bond_distance
_geom_bond_publ_flag
C1 N1 1.317(2) y
C1 O1 1.341(2) y
C1 C2 1.394(2) ?
C2 N2 1.380(2) y
C2 C3 1.485(2) ?
C3 C4 1.499(2) ?
C3 S1 1.8620(10) y
C3 H3 0.98 ?
C4 C5 1.3753(19) ?
C4 C9 1.3933(19) ?
C5 C6 1.3870(19) ?
C5 O1 1.395(2) y
C6 C7 1.373(2) ?
C6 H6 0.93 ?
C7 C8 1.390(2) ?
C7 H7 0.93 ?
C8 C9 1.390(2) ?
C8 C12 1.505(2) ?
C9 H9 0.93 ?
C10 N1 1.449(2) y
C10 H10A 0.96 ?
C10 H10B 0.96 ?
C10 H10C 0.96 ?
C11 S1 1.793(2) y
C11 H11A 0.96 ?
C11 H11B 0.96 ?
C11 H11C 0.96 ?
C12 H12A 0.96 ?
C12 H12B 0.96 ?
C12 H12C 0.96 ?
N1 H1 0.86 ?
N2 O3 1.243(2) y
N2 O2 1.264(2) y

loop_
_geom_hbond_atom_site_label_D
_geom_hbond_atom_site_label_H
_geom_hbond_atom_site_label_A
_geom_hbond_site_symmetry_A
_geom_hbond_distance_DH
_geom_hbond_distance_HA
_geom_hbond_distance_DA
_geom_hbond_angle_DHA
N1 H1 O2 . 0.86 1.99 2.611(2) 128
C11 H11A O2 3_656 0.96 2.44 3.243(2) 141

loop_
_geom_torsion_atom_site_label_1
_geom_torsion_atom_site_label_2
_geom_torsion_atom_site_label_3
_geom_torsion_atom_site_label_4
_geom_torsion
_geom_torsion_publ_flag
N1 C1 C2 N2 -3.5(2) ?
O1 C1 C2 N2 176.60(10) y
N1 C1 C2 C3 175.41(14) ?
O1 C1 C2 C3 -4.4(2) ?
N2 C2 C3 C4 -165.45(12) ?
C1 C2 C3 C4 15.58(19) ?
N2 C2 C3 S1 70.60(10) y
C1 C2 C3 S1 -108.33(13) ?
C2 C3 C4 C5 -14.81(17) ?
S1 C3 C4 C5 109.71(13) ?
C2 C3 C4 C9 167.63(12) ?
S1 C3 C4 C9 -67.84(15) ?
C9 C4 C5 C6 2.1(2) ?
C3 C4 C5 C6 -175.58(13) ?
C9 C4 C5 O1 -178.75(12) ?
C3 C4 C5 O1 3.6(2) ?
C4 C5 C6 C7 -1.1(2) ?
O1 C5 C6 C7 179.68(13) ?
C5 C6 C7 C8 -1.0(2) ?
C6 C7 C8 C9 1.9(2) ?
C6 C7 C8 C12 -177.14(16) ?
C7 C8 C9 C4 -0.8(2) ?
C12 C8 C9 C4 178.19(15) ?
C5 C4 C9 C8 -1.1(2) ?
C3 C4 C9 C8 176.52(13) ?
O1 C1 N1 C10 -5.3(2) y
C2 C1 N1 C10 174.87(17) ?
C1 C2 N2 O3 -177.10(10) ?
C3 C2 N2 O3 3.9(2) y
C1 C2 N2 O2 2.8(2) y
C3 C2 N2 O2 -176.20(10) ?
N1 C1 O1 C5 171.31(13) ?
C2 C1 O1 C5 -8.8(2) ?
C4 C5 O1 C1 9.31(19) ?
C6 C5 O1 C1 -171.48(12) ?
C2 C3 S1 C11 79.81(11) ?
C4 C3 S1 C11 -44.55(12) ?
